data_7241691
loop_
_publ_author_name
'Cui, Minghui'
'Wang, Ai-Ling'
'Liu, Yingfan'
'Xiao, Hongping'
'Li, Fengcai'
'Zhou, Liming'
'Fang, Shaoming'
'Li, Xi-Li'

_publ_section_title
;
 A pair of 2D chiral Ag(i) enantiomers with dual chiral elements:
 syntheses, structures, and photoluminescent and chiroptical properties
;
_journal_issue 65
_journal_name_full 'RSC Advances'
_journal_page_first 39359
_journal_page_last 39365
_journal_paper_doi 10.1039/D0RA07237K
_journal_volume 10
_journal_year 2020
_chemical_absolute_configuration Unknown
_chemical_formula_moiety 'C34 H36 Ag2 Cl2 N4 O8'
_chemical_formula_sum 'C34 H36 Ag2 Cl2 N4 O8'
_chemical_formula_weight 915.31
_space_group_crystal_system monoclinic
_space_group_IT_number 4
_space_group_name_Hall 'P 2yb'
_space_group_name_H-M_alt 'P 1 21 1'
_atom_sites_solution_hydrogens geom
_audit_creation_method SHELXL-2018/3
_audit_update_record
;
2020-08-05 deposited with the CCDC.	2020-10-22 downloaded from the CCDC.
;
_cell_angle_alpha 90
_cell_angle_beta 112.909(2)
_cell_angle_gamma 90
_cell_formula_units_Z 2
_cell_length_a 13.2192(7)
_cell_length_b 10.7130(5)
_cell_length_c 13.2447(7)
_cell_measurement_reflns_used 5989
_cell_measurement_temperature 298(2)
_cell_measurement_theta_max 27.51
_cell_measurement_theta_min 2.23
_cell_volume 1727.73(15)
_computing_cell_refinement 'SAINT (Bruker, 2014)'
_computing_data_collection 'Bruker APEX Duo (Bruker, 2010)'
_computing_data_reduction 'SAINT (Bruker, 2014)'
_computing_molecular_graphics
;
SHELXTL (Sheldrick, 2018) and DIAMOND (Brandenburg, 2015)
;
_computing_publication_material
;
SHELXTL (Sheldrick, 2018) and and PLATON (Spek, 2009)
;
_computing_structure_refinement 'SHELXL-2018/3 (Sheldrick, 2018)'
_computing_structure_solution 'SHELXL-2018/3 (Sheldrick, 2018)'
_diffrn_ambient_temperature 298(2)
_diffrn_measured_fraction_theta_full 0.998
_diffrn_measured_fraction_theta_max 0.998
_diffrn_measurement_device_type 'Bruker APEX II CCD area detector'
_diffrn_measurement_method '\f and \w scans'
_diffrn_radiation_type MoK\a
_diffrn_radiation_wavelength 0.71073
_diffrn_reflns_av_R_equivalents 0.0504
_diffrn_reflns_av_unetI/netI 0.0528
_diffrn_reflns_Laue_measured_fraction_full 0.998
_diffrn_reflns_Laue_measured_fraction_max 0.998
_diffrn_reflns_limit_h_max 15
_diffrn_reflns_limit_h_min -15
_diffrn_reflns_limit_k_max 12
_diffrn_reflns_limit_k_min -12
_diffrn_reflns_limit_l_max 15
_diffrn_reflns_limit_l_min -15
_diffrn_reflns_number 24804
_diffrn_reflns_point_group_measured_fraction_full 0.997
_diffrn_reflns_point_group_measured_fraction_max 0.997
_diffrn_reflns_theta_full 25.096
_diffrn_reflns_theta_max 25.096
_diffrn_reflns_theta_min 3.099
_diffrn_source 'fine-focus sealed tube'
_exptl_absorpt_coefficient_mu 1.346
_exptl_absorpt_correction_T_max 0.739
_exptl_absorpt_correction_T_min 0.666
_exptl_absorpt_correction_type multi-scan
_exptl_absorpt_process_details '(SADABS; Bruker, 2014)'
_exptl_crystal_colour Brown
_exptl_crystal_density_diffrn 1.759
_exptl_crystal_density_method 'not measured'
_exptl_crystal_description Block
_exptl_crystal_F_000 920
_exptl_crystal_size_max 0.310
_exptl_crystal_size_mid 0.280
_exptl_crystal_size_min 0.230
_refine_diff_density_max 0.326
_refine_diff_density_min -0.438
_refine_diff_density_rms 0.074
_refine_ls_abs_structure_details
;
 Flack x determined using 2106 quotients [(I+)-(I-)]/[(I+)+(I-)]
 (Parsons, Flack and Wagner, Acta Cryst. B69 (2013) 249-259).
;
_refine_ls_abs_structure_Flack 0.05(2)
_refine_ls_extinction_method none
_refine_ls_goodness_of_fit_ref 1.038
_refine_ls_hydrogen_treatment constr
_refine_ls_matrix_type full
_refine_ls_number_parameters 455
_refine_ls_number_reflns 6141
_refine_ls_number_restraints 1
_refine_ls_restrained_S_all 1.038
_refine_ls_R_factor_all 0.0475
_refine_ls_R_factor_gt 0.0333
_refine_ls_shift/su_max 0.000
_refine_ls_shift/su_mean 0.000
_refine_ls_structure_factor_coef Fsqd
_refine_ls_weighting_details 'w=1/[\s^2^(Fo^2^)+(0.0201P)^2^+0.0981P] where P=(Fo^2^+2Fc^2^)/3'
_refine_ls_weighting_scheme calc
_refine_ls_wR_factor_gt 0.0558
_refine_ls_wR_factor_ref 0.0584
_reflns_Friedel_coverage 0.888
_reflns_Friedel_fraction_full 0.997
_reflns_Friedel_fraction_max 0.997
_reflns_number_gt 5180
_reflns_number_total 6141
_reflns_threshold_expression 'I > 2\s(I)'
_cod_data_source_file d0ra07237k2.cif
_cod_data_source_block R-1
_cod_depositor_comments
;
The following automatic conversions were performed:

data item '_exptl_absorpt_correction_type' value 'Multi-scan' was
changed to 'multi-scan' in accordance with the
/home/data/users/saulius/crontab/automatic-downloads/current/RSC/lib/dictionaries/cif_core.dic
dictionary named 'cif_core.dic' version 2.4.2 last updated on
2011-04-26.

Automatic conversion script
Id: cif_fix_values 7556 2019-12-06 15:28:31Z antanas 
;
_cod_original_sg_symbol_H-M 'P 21'
_cod_database_code 7241691
_shelx_shelxl_version_number 2018/3
_shelx_space_group_comment
;
The symmetry employed for this shelxl refinement is uniquely defined
by the following loop, which should always be used as a source of
symmetry information in preference to the above space-group names.
They are only intended as comments.
;
_shelx_estimated_absorpt_t_min 0.680
_shelx_estimated_absorpt_t_max 0.747

loop_
_space_group_symop_operation_xyz
'x, y, z'
'-x, y+1/2, -z'

loop_
_atom_site_label
_atom_site_type_symbol
_atom_site_fract_x
_atom_site_fract_y
_atom_site_fract_z
_atom_site_U_iso_or_equiv
_atom_site_adp_type
_atom_site_occupancy
_atom_site_site_symmetry_order
_atom_site_calc_flag
_atom_site_refinement_flags_posn
_atom_site_refinement_flags_adp
_atom_site_refinement_flags_occupancy
_atom_site_disorder_assembly
_atom_site_disorder_group
Ag1 Ag 0.55471(5) -0.09202(4) 0.17356(4) 0.02791(19) Uani 1 1 d . . . . .
Ag2 Ag 0.45243(4) 0.21553(4) 0.31981(4) 0.02418(17) Uani 1 1 d . . . . .
Cl1 Cl 0.70881(16) 0.1996(2) 0.30269(17) 0.0255(5) Uani 1 1 d . . . . .
Cl2 Cl 0.29012(19) -0.0690(2) 0.1873(2) 0.0358(7) Uani 1 1 d . . . . .
O1 O 0.6083(5) 0.1270(6) 0.2654(5) 0.0448(18) Uani 1 1 d . . . . .
O2 O 0.7933(5) 0.1291(6) 0.3837(5) 0.0373(16) Uani 1 1 d . . . . .
O3 O 0.7382(4) 0.2246(7) 0.2112(4) 0.0334(13) Uani 1 1 d . . . . .
O4 O 0.6903(5) 0.3145(6) 0.3492(5) 0.0373(16) Uani 1 1 d . . . . .
O5 O 0.3910(6) -0.0030(7) 0.2262(7) 0.067(3) Uani 1 1 d . . . . .
O6 O 0.3052(5) -0.1830(6) 0.1403(5) 0.0435(18) Uani 1 1 d . . . . .
O7 O 0.2094(6) 0.0058(8) 0.1019(6) 0.072(2) Uani 1 1 d . . . . .
O8 O 0.2536(5) -0.0921(8) 0.2727(5) 0.0568(19) Uani 1 1 d . . . . .
N1 N 0.6509(6) -0.2132(7) 0.3096(5) 0.0232(17) Uani 1 1 d . . . . .
N2 N 0.5137(6) -0.5099(7) -0.0127(5) 0.0247(18) Uani 1 1 d . . . . .
N3 N 0.3660(5) 0.3450(6) 0.1848(5) 0.0157(15) Uani 1 1 d . . . . .
N4 N 0.4793(6) 0.6302(7) 0.5172(5) 0.0235(17) Uani 1 1 d . . . . .
C1 C 0.7124(6) -0.1517(7) 0.4025(6) 0.0266(18) Uani 1 1 d . . . . .
H1 H 0.690981 -0.069415 0.412297 0.032 Uiso 1 1 calc R U . . .
C2 C 0.8039(6) -0.2012(7) 0.4835(5) 0.0244(17) Uani 1 1 d . . . . .
C3 C 0.8295(6) -0.3264(7) 0.4721(6) 0.0219(18) Uani 1 1 d . . . . .
C4 C 0.7647(6) -0.3911(8) 0.3818(6) 0.0186(18) Uani 1 1 d . . . . .
H4 H 0.778765 -0.477088 0.375326 0.022 Uiso 1 1 calc R U . . .
C5 C 0.6782(7) -0.3327(7) 0.2991(7) 0.018(2) Uani 1 1 d . . . . .
C6 C 0.6175(6) -0.3973(8) 0.1924(5) 0.0149(18) Uani 1 1 d . . . . .
C7 C 0.6695(7) -0.4854(8) 0.1546(6) 0.0236(19) Uani 1 1 d . . . . .
H7 H 0.743091 -0.508064 0.198392 0.028 Uiso 1 1 calc R U . . .
C8 C 0.6168(6) -0.5412(8) 0.0547(6) 0.023(2) Uani 1 1 d . . . . .
H8 H 0.654074 -0.604107 0.032133 0.028 Uiso 1 1 calc R U . . .
C9 C 0.4624(7) -0.4249(8) 0.0244(6) 0.021(2) Uani 1 1 d . . . . .
H9 H 0.389440 -0.402552 -0.021678 0.025 Uiso 1 1 calc R U . . .
C10 C 0.5090(6) -0.3676(8) 0.1257(6) 0.020(2) Uani 1 1 d . . . . .
H10 H 0.468325 -0.309684 0.149317 0.024 Uiso 1 1 calc R U . . .
C11 C 0.8829(6) -0.1303(6) 0.5807(5) 0.0293(17) Uani 1 1 d . . . . .
H11 H 0.866218 -0.040192 0.586449 0.035 Uiso 1 1 calc R U . . .
C12 C 0.9986(6) -0.1613(8) 0.5864(6) 0.030(2) Uani 1 1 d . . . . .
H12A H 1.002433 -0.175822 0.514163 0.036 Uiso 1 1 calc R U . . .
H12B H 1.056346 -0.102647 0.631519 0.036 Uiso 1 1 calc R U . . .
C13 C 0.9903(5) -0.2803(6) 0.6462(5) 0.0274(14) Uani 1 1 d . . . . .
H13 H 1.060501 -0.308537 0.705371 0.033 Uiso 1 1 calc R U . . .
C14 C 0.9291(6) -0.3804(8) 0.5608(6) 0.0265(19) Uani 1 1 d . . . . .
H14A H 0.978955 -0.415018 0.528174 0.032 Uiso 1 1 calc R U . . .
H14B H 0.906767 -0.449449 0.597365 0.032 Uiso 1 1 calc R U . . .
C15 C 0.9118(5) -0.2101(7) 0.6856(5) 0.0247(17) Uani 1 1 d . . . . .
C16 C 0.9747(6) -0.1332(7) 0.7880(6) 0.033(2) Uani 1 1 d . . . . .
H16A H 1.004865 -0.188819 0.851477 0.050 Uiso 1 1 calc R U . . .
H16B H 0.924748 -0.073035 0.800259 0.050 Uiso 1 1 calc R U . . .
H16C H 1.034706 -0.088351 0.777965 0.050 Uiso 1 1 calc R U . . .
C17 C 0.8193(6) -0.2812(11) 0.7028(6) 0.032(2) Uani 1 1 d . . . . .
H17A H 0.785025 -0.339337 0.641844 0.049 Uiso 1 1 calc R U . . .
H17B H 0.764094 -0.221808 0.705768 0.049 Uiso 1 1 calc R U . . .
H17C H 0.849495 -0.327855 0.771774 0.049 Uiso 1 1 calc R U . . .
C18 C 0.3230(5) 0.2956(7) 0.0846(5) 0.0194(17) Uani 1 1 d . . . . .
H18 H 0.352011 0.218603 0.072353 0.023 Uiso 1 1 calc R U . . .
C19 C 0.2395(5) 0.3495(6) -0.0017(5) 0.0157(15) Uani 1 1 d . . . . .
C20 C 0.1977(6) 0.4643(7) 0.0158(6) 0.0213(18) Uani 1 1 d . . . . .
C21 C 0.2475(6) 0.5179(8) 0.1193(6) 0.021(2) Uani 1 1 d . . . . .
H21 H 0.222956 0.596913 0.133180 0.026 Uiso 1 1 calc R U . . .
C22 C 0.3316(6) 0.4580(8) 0.2017(6) 0.017(2) Uani 1 1 d . . . . .
C23 C 0.3830(6) 0.5160(8) 0.3110(6) 0.019(2) Uani 1 1 d . . . . .
C24 C 0.3258(7) 0.6013(8) 0.3486(6) 0.024(2) Uani 1 1 d . . . . .
H24 H 0.252492 0.623174 0.303251 0.029 Uiso 1 1 calc R U . . .
C25 C 0.3748(7) 0.6537(8) 0.4507(7) 0.029(2) Uani 1 1 d . . . . .
H25 H 0.332972 0.708943 0.475310 0.035 Uiso 1 1 calc R U . . .
C26 C 0.5359(7) 0.5516(9) 0.4809(7) 0.028(2) Uani 1 1 d . . . . .
H26 H 0.609936 0.533862 0.526983 0.034 Uiso 1 1 calc R U . . .
C27 C 0.4917(6) 0.4949(8) 0.3793(6) 0.021(2) Uani 1 1 d . . . . .
H27 H 0.535916 0.441378 0.356216 0.025 Uiso 1 1 calc R U . . .
C28 C 0.1888(5) 0.2982(5) -0.1159(4) 0.0199(14) Uani 1 1 d . . . . .
H28 H 0.222536 0.220511 -0.130756 0.024 Uiso 1 1 calc R U . . .
C29 C 0.1726(6) 0.4067(11) -0.1963(6) 0.032(2) Uani 1 1 d . . . . .
H29A H 0.230814 0.471094 -0.170288 0.039 Uiso 1 1 calc R U . . .
H29B H 0.159243 0.380050 -0.272024 0.039 Uiso 1 1 calc R U . . .
C30 C 0.0683(5) 0.4402(6) -0.1785(5) 0.0246(15) Uani 1 1 d . . . . .
H30 H 0.006817 0.473737 -0.244456 0.030 Uiso 1 1 calc R U . . .
C31 C 0.0997(7) 0.5196(8) -0.0767(6) 0.036(2) Uani 1 1 d . . . . .
H31A H 0.036721 0.525134 -0.054032 0.044 Uiso 1 1 calc R U . . .
H31B H 0.117660 0.605054 -0.092772 0.044 Uiso 1 1 calc R U . . .
C32 C 0.0595(5) 0.2984(6) -0.1548(5) 0.0226(16) Uani 1 1 d . . . . .
C33 C 0.0033(6) 0.2259(8) -0.2624(6) 0.040(2) Uani 1 1 d . . . . .
H33A H 0.012830 0.136128 -0.247668 0.061 Uiso 1 1 calc R U . . .
H33B H 0.036390 0.249416 -0.314235 0.061 Uiso 1 1 calc R U . . .
H33C H -0.075207 0.246055 -0.293826 0.061 Uiso 1 1 calc R U . . .
C34 C 0.0120(7) 0.2583(9) -0.0735(7) 0.039(2) Uani 1 1 d . . . . .
H34A H -0.065738 0.281745 -0.100803 0.058 Uiso 1 1 calc R U . . .
H34B H 0.051832 0.299605 -0.003088 0.058 Uiso 1 1 calc R U . . .
H34C H 0.018961 0.167636 -0.063734 0.058 Uiso 1 1 calc R U . . .

loop_
_atom_site_aniso_label
_atom_site_aniso_U_11
_atom_site_aniso_U_22
_atom_site_aniso_U_33
_atom_site_aniso_U_23
_atom_site_aniso_U_13
_atom_site_aniso_U_12
Ag1 0.0343(4) 0.0209(4) 0.0174(3) 0.0050(3) -0.0020(3) 0.0051(3)
Ag2 0.0254(3) 0.0241(4) 0.0190(3) 0.0071(3) 0.0043(3) 0.0060(3)
Cl1 0.0247(11) 0.0166(13) 0.0368(12) -0.0044(11) 0.0137(10) -0.0031(11)
Cl2 0.0378(14) 0.0256(16) 0.0506(14) -0.0050(13) 0.0243(13) -0.0023(12)
O1 0.030(4) 0.032(4) 0.076(5) -0.022(4) 0.024(4) -0.015(3)
O2 0.032(4) 0.037(4) 0.039(3) 0.020(3) 0.011(3) 0.012(3)
O3 0.033(3) 0.036(4) 0.032(3) 0.004(3) 0.014(2) 0.006(3)
O4 0.043(4) 0.021(4) 0.053(4) -0.008(3) 0.024(3) -0.004(3)
O5 0.049(5) 0.049(5) 0.110(7) -0.043(5) 0.038(5) -0.020(4)
O6 0.059(5) 0.018(4) 0.060(4) -0.013(3) 0.030(4) -0.005(3)
O7 0.082(5) 0.061(5) 0.066(5) 0.016(4) 0.021(5) 0.027(5)
O8 0.069(4) 0.061(5) 0.060(4) 0.008(4) 0.046(4) 0.006(4)
N1 0.032(4) 0.015(4) 0.017(4) -0.004(3) 0.003(3) 0.001(3)
N2 0.028(4) 0.024(5) 0.014(4) -0.002(3) -0.001(3) -0.003(4)
N3 0.018(3) 0.015(4) 0.014(3) 0.003(3) 0.006(3) 0.007(3)
N4 0.027(4) 0.017(4) 0.024(4) -0.005(3) 0.007(4) -0.003(3)
C1 0.040(5) 0.013(4) 0.021(4) -0.004(3) 0.006(4) 0.002(4)
C2 0.025(4) 0.022(4) 0.020(4) 0.000(3) 0.002(3) 0.004(3)
C3 0.028(4) 0.013(4) 0.020(4) -0.001(3) 0.004(3) 0.001(3)
C4 0.021(4) 0.010(5) 0.014(4) 0.003(4) -0.005(4) 0.007(4)
C5 0.025(5) 0.008(5) 0.020(5) -0.005(3) 0.010(4) -0.005(4)
C6 0.019(4) 0.013(5) 0.009(4) 0.007(3) 0.001(4) -0.002(4)
C7 0.020(4) 0.027(5) 0.020(4) -0.001(4) 0.004(4) 0.006(4)
C8 0.028(5) 0.017(5) 0.021(5) -0.005(3) 0.006(4) 0.003(4)
C9 0.020(5) 0.011(5) 0.024(5) 0.002(4) 0.000(4) -0.001(4)
C10 0.023(5) 0.018(5) 0.016(5) 0.002(4) 0.003(4) 0.001(4)
C11 0.046(5) 0.015(4) 0.027(4) -0.005(3) 0.014(4) 0.000(3)
C12 0.025(4) 0.034(5) 0.028(4) -0.002(4) 0.007(4) -0.009(4)
C13 0.025(3) 0.030(4) 0.023(3) -0.004(3) 0.006(3) -0.002(4)
C14 0.034(4) 0.021(4) 0.015(4) -0.003(3) -0.001(3) 0.007(4)
C15 0.024(4) 0.032(5) 0.014(4) -0.001(3) 0.002(3) 0.003(3)
C16 0.037(4) 0.031(5) 0.025(4) -0.007(3) 0.005(4) 0.003(4)
C17 0.037(5) 0.038(6) 0.033(5) 0.005(6) 0.025(4) 0.000(6)
C18 0.021(4) 0.018(4) 0.019(4) 0.001(3) 0.007(3) 0.003(3)
C19 0.016(4) 0.017(4) 0.017(3) -0.003(3) 0.009(3) -0.004(3)
C20 0.021(4) 0.023(4) 0.014(4) 0.006(3) 0.000(3) 0.004(3)
C21 0.025(5) 0.017(5) 0.024(5) -0.002(4) 0.012(4) -0.001(4)
C22 0.013(4) 0.027(6) 0.010(4) 0.007(4) 0.003(4) 0.001(4)
C23 0.024(5) 0.017(5) 0.019(5) -0.001(4) 0.012(4) -0.002(4)
C24 0.021(4) 0.028(5) 0.015(4) -0.004(4) -0.002(4) 0.001(4)
C25 0.031(5) 0.026(5) 0.027(5) -0.003(4) 0.007(4) 0.003(4)
C26 0.019(5) 0.038(7) 0.019(5) -0.003(4) -0.001(4) -0.005(5)
C27 0.017(5) 0.015(5) 0.031(5) -0.007(4) 0.009(4) 0.000(4)
C28 0.026(4) 0.020(3) 0.013(3) -0.003(3) 0.007(3) 0.001(3)
C29 0.031(5) 0.046(6) 0.016(4) -0.006(6) 0.006(4) -0.022(6)
C30 0.031(4) 0.020(4) 0.012(3) 0.000(3) -0.004(3) 0.004(3)
C31 0.048(5) 0.023(4) 0.021(4) 0.003(3) -0.005(4) 0.013(4)
C32 0.023(4) 0.023(4) 0.016(4) 0.004(3) 0.003(3) -0.001(3)
C33 0.039(5) 0.036(5) 0.034(4) -0.005(4) 0.000(4) -0.016(4)
C34 0.032(5) 0.050(6) 0.032(5) 0.002(4) 0.009(4) -0.016(4)

loop_
_atom_type_symbol
_atom_type_description
_atom_type_scat_dispersion_real
_atom_type_scat_dispersion_imag
_atom_type_scat_source
C C 0.0033 0.0016 'International Tables Vol C Tables 4.2.6.8 and 6.1.1.4'
H H 0.0000 0.0000 'International Tables Vol C Tables 4.2.6.8 and 6.1.1.4'
N N 0.0061 0.0033 'International Tables Vol C Tables 4.2.6.8 and 6.1.1.4'
O O 0.0106 0.0060 'International Tables Vol C Tables 4.2.6.8 and 6.1.1.4'
Cl Cl 0.1484 0.1585 'International Tables Vol C Tables 4.2.6.8 and 6.1.1.4'
Ag Ag -0.8971 1.1015 'International Tables Vol C Tables 4.2.6.8 and 6.1.1.4'

loop_
_geom_angle_atom_site_label_1
_geom_angle_atom_site_label_2
_geom_angle_atom_site_label_3
_geom_angle
_geom_angle_site_symmetry_1
_geom_angle_site_symmetry_3
_geom_angle_publ_flag
N2 Ag1 N1 161.0(2) 2_655 . ?
N2 Ag1 O1 91.5(2) 2_655 . ?
N1 Ag1 O1 100.7(2) . . ?
N2 Ag1 O5 92.4(2) 2_655 . ?
N1 Ag1 O5 105.4(2) . . ?
O1 Ag1 O5 70.17(17) . . ?
N4 Ag2 N3 161.7(2) 2_646 . ?
N4 Ag2 O1 93.1(2) 2_646 . ?
N3 Ag2 O1 102.8(2) . . ?
N4 Ag2 O5 91.5(3) 2_646 . ?
N3 Ag2 O5 102.2(3) . . ?
O1 Ag2 O5 71.20(18) . . ?
O2 Cl1 O3 110.1(3) . . ?
O2 Cl1 O4 110.1(4) . . ?
O3 Cl1 O4 110.4(4) . . ?
O2 Cl1 O1 108.5(4) . . ?
O3 Cl1 O1 109.0(4) . . ?
O4 Cl1 O1 108.6(4) . . ?
O8 Cl2 O5 111.2(5) . . ?
O8 Cl2 O6 110.5(5) . . ?
O5 Cl2 O6 108.4(4) . . ?
O8 Cl2 O7 110.0(4) . . ?
O5 Cl2 O7 108.0(5) . . ?
O6 Cl2 O7 108.6(5) . . ?
Cl1 O1 Ag1 133.4(3) . . ?
Cl1 O1 Ag2 115.3(3) . . ?
Ag1 O1 Ag2 110.8(2) . . ?
Cl2 O5 Ag2 133.7(4) . . ?
Cl2 O5 Ag1 117.8(4) . . ?
Ag2 O5 Ag1 107.8(2) . . ?
C5 N1 C1 117.7(7) . . ?
C5 N1 Ag1 124.9(6) . . ?
C1 N1 Ag1 114.3(5) . . ?
C9 N2 C8 116.9(7) . . ?
C9 N2 Ag1 124.3(5) . 2_645 ?
C8 N2 Ag1 118.7(5) . 2_645 ?
C18 N3 C22 118.9(7) . . ?
C18 N3 Ag2 116.4(5) . . ?
C22 N3 Ag2 122.4(5) . . ?
C26 N4 C25 117.4(7) . . ?
C26 N4 Ag2 123.0(5) . 2_656 ?
C25 N4 Ag2 119.5(5) . 2_656 ?
N1 C1 C2 123.9(7) . . ?
N1 C1 H1 118.1 . . ?
C2 C1 H1 118.1 . . ?
C1 C2 C3 117.4(6) . . ?
C1 C2 C11 125.4(6) . . ?
C3 C2 C11 117.1(6) . . ?
C4 C3 C2 119.0(7) . . ?
C4 C3 C14 123.6(7) . . ?
C2 C3 C14 117.3(7) . . ?
C3 C4 C5 120.6(8) . . ?
C3 C4 H4 119.7 . . ?
C5 C4 H4 119.7 . . ?
N1 C5 C4 121.2(8) . . ?
N1 C5 C6 117.9(8) . . ?
C4 C5 C6 120.8(7) . . ?
C7 C6 C10 117.6(7) . . ?
C7 C6 C5 120.1(7) . . ?
C10 C6 C5 122.3(7) . . ?
C8 C7 C6 120.9(8) . . ?
C8 C7 H7 119.5 . . ?
C6 C7 H7 119.5 . . ?
N2 C8 C7 122.3(8) . . ?
N2 C8 H8 118.9 . . ?
C7 C8 H8 118.9 . . ?
N2 C9 C10 124.1(7) . . ?
N2 C9 H9 118.0 . . ?
C10 C9 H9 118.0 . . ?
C9 C10 C6 118.2(7) . . ?
C9 C10 H10 120.9 . . ?
C6 C10 H10 120.9 . . ?
C2 C11 C12 106.2(6) . . ?
C2 C11 C15 109.6(5) . . ?
C12 C11 C15 86.8(5) . . ?
C2 C11 H11 116.7 . . ?
C12 C11 H11 116.7 . . ?
C15 C11 H11 116.7 . . ?
C13 C12 C11 86.3(5) . . ?
C13 C12 H12A 114.3 . . ?
C11 C12 H12A 114.3 . . ?
C13 C12 H12B 114.3 . . ?
C11 C12 H12B 114.3 . . ?
H12A C12 H12B 111.4 . . ?
C12 C13 C15 87.7(5) . . ?
C12 C13 C14 108.9(5) . . ?
C15 C13 C14 111.2(6) . . ?
C12 C13 H13 115.3 . . ?
C15 C13 H13 115.3 . . ?
C14 C13 H13 115.3 . . ?
C3 C14 C13 110.9(6) . . ?
C3 C14 H14A 109.5 . . ?
C13 C14 H14A 109.5 . . ?
C3 C14 H14B 109.5 . . ?
C13 C14 H14B 109.5 . . ?
H14A C14 H14B 108.0 . . ?
C16 C15 C13 111.2(6) . . ?
C16 C15 C17 109.0(6) . . ?
C13 C15 C17 119.6(7) . . ?
C16 C15 C11 111.0(6) . . ?
C13 C15 C11 85.9(5) . . ?
C17 C15 C11 118.4(6) . . ?
C15 C16 H16A 109.5 . . ?
C15 C16 H16B 109.5 . . ?
H16A C16 H16B 109.5 . . ?
C15 C16 H16C 109.5 . . ?
H16A C16 H16C 109.5 . . ?
H16B C16 H16C 109.5 . . ?
C15 C17 H17A 109.5 . . ?
C15 C17 H17B 109.5 . . ?
H17A C17 H17B 109.5 . . ?
C15 C17 H17C 109.5 . . ?
H17A C17 H17C 109.5 . . ?
H17B C17 H17C 109.5 . . ?
N3 C18 C19 123.8(7) . . ?
N3 C18 H18 118.1 . . ?
C19 C18 H18 118.1 . . ?
C18 C19 C20 118.2(6) . . ?
C18 C19 C28 125.9(6) . . ?
C20 C19 C28 116.0(6) . . ?
C21 C20 C19 117.3(7) . . ?
C21 C20 C31 124.2(7) . . ?
C19 C20 C31 118.5(7) . . ?
C22 C21 C20 121.0(8) . . ?
C22 C21 H21 119.5 . . ?
C20 C21 H21 119.5 . . ?
N3 C22 C21 120.7(8) . . ?
N3 C22 C23 119.1(8) . . ?
C21 C22 C23 120.2(8) . . ?
C27 C23 C24 116.2(7) . . ?
C27 C23 C22 122.4(7) . . ?
C24 C23 C22 121.3(7) . . ?
C25 C24 C23 120.4(8) . . ?
C25 C24 H24 119.8 . . ?
C23 C24 H24 119.8 . . ?
N4 C25 C24 122.7(8) . . ?
N4 C25 H25 118.6 . . ?
C24 C25 H25 118.6 . . ?
N4 C26 C27 123.0(7) . . ?
N4 C26 H26 118.5 . . ?
C27 C26 H26 118.5 . . ?
C26 C27 C23 120.1(7) . . ?
C26 C27 H27 120.0 . . ?
C23 C27 H27 120.0 . . ?
C19 C28 C29 108.0(5) . . ?
C19 C28 C32 109.4(5) . . ?
C29 C28 C32 86.1(5) . . ?
C19 C28 H28 116.4 . . ?
C29 C28 H28 116.4 . . ?
C32 C28 H28 116.4 . . ?
C30 C29 C28 87.7(5) . . ?
C30 C29 H29A 114.0 . . ?
C28 C29 H29A 114.0 . . ?
C30 C29 H29B 114.0 . . ?
C28 C29 H29B 114.0 . . ?
H29A C29 H29B 111.2 . . ?
C31 C30 C29 108.6(6) . . ?
C31 C30 C32 112.6(5) . . ?
C29 C30 C32 86.8(6) . . ?
C31 C30 H30 115.2 . . ?
C29 C30 H30 115.2 . . ?
C32 C30 H30 115.2 . . ?
C30 C31 C20 110.7(6) . . ?
C30 C31 H31A 109.5 . . ?
C20 C31 H31A 109.5 . . ?
C30 C31 H31B 109.5 . . ?
C20 C31 H31B 109.5 . . ?
H31A C31 H31B 108.1 . . ?
C34 C32 C33 109.5(6) . . ?
C34 C32 C30 120.3(6) . . ?
C33 C32 C30 110.6(5) . . ?
C34 C32 C28 117.7(6) . . ?
C33 C32 C28 111.9(5) . . ?
C30 C32 C28 84.9(5) . . ?
C32 C33 H33A 109.5 . . ?
C32 C33 H33B 109.5 . . ?
H33A C33 H33B 109.5 . . ?
C32 C33 H33C 109.5 . . ?
H33A C33 H33C 109.5 . . ?
H33B C33 H33C 109.5 . . ?
C32 C34 H34A 109.5 . . ?
C32 C34 H34B 109.5 . . ?
H34A C34 H34B 109.5 . . ?
C32 C34 H34C 109.5 . . ?
H34A C34 H34C 109.5 . . ?
H34B C34 H34C 109.5 . . ?

loop_
_geom_bond_atom_site_label_1
_geom_bond_atom_site_label_2
_geom_bond_distance
_geom_bond_site_symmetry_2
_geom_bond_publ_flag
Ag1 N2 2.153(7) 2_655 ?
Ag1 N1 2.182(7) . ?
Ag1 O1 2.610(6) . ?
Ag1 O5 2.693(6) . ?
Ag2 N4 2.190(7) 2_646 ?
Ag2 N3 2.199(6) . ?
Ag2 O1 2.611(5) . ?
Ag2 O5 2.626(7) . ?
Cl1 O2 1.427(6) . ?
Cl1 O3 1.434(5) . ?
Cl1 O4 1.440(7) . ?
Cl1 O1 1.451(6) . ?
Cl2 O8 1.414(6) . ?
Cl2 O5 1.418(7) . ?
Cl2 O6 1.419(7) . ?
Cl2 O7 1.457(8) . ?
N1 C5 1.352(10) . ?
N1 C1 1.353(9) . ?
N2 C9 1.337(10) . ?
N2 C8 1.348(10) . ?
N3 C18 1.333(9) . ?
N3 C22 1.342(10) . ?
N4 C26 1.334(10) . ?
N4 C25 1.342(10) . ?
C1 C2 1.373(10) . ?
C1 H1 0.9500 . ?
C2 C3 1.406(10) . ?
C2 C11 1.510(9) . ?
C3 C4 1.359(10) . ?
C3 C14 1.498(11) . ?
C4 C5 1.387(11) . ?
C4 H4 0.9500 . ?
C5 C6 1.496(11) . ?
C6 C7 1.372(11) . ?
C6 C10 1.397(10) . ?
C7 C8 1.369(11) . ?
C7 H7 0.9500 . ?
C8 H8 0.9500 . ?
C9 C10 1.383(11) . ?
C9 H9 0.9500 . ?
C10 H10 0.9500 . ?
C11 C12 1.537(10) . ?
C11 C15 1.546(9) . ?
C11 H11 1.0000 . ?
C12 C13 1.527(10) . ?
C12 H12A 0.9900 . ?
C12 H12B 0.9900 . ?
C13 C15 1.529(9) . ?
C13 C14 1.539(10) . ?
C13 H13 1.0000 . ?
C14 H14A 0.9900 . ?
C14 H14B 0.9900 . ?
C15 C16 1.527(9) . ?
C15 C17 1.532(10) . ?
C16 H16A 0.9800 . ?
C16 H16B 0.9800 . ?
C16 H16C 0.9800 . ?
C17 H17A 0.9800 . ?
C17 H17B 0.9800 . ?
C17 H17C 0.9800 . ?
C18 C19 1.370(9) . ?
C18 H18 0.9500 . ?
C19 C20 1.403(9) . ?
C19 C28 1.499(8) . ?
C20 C21 1.392(11) . ?
C20 C31 1.515(11) . ?
C21 C22 1.376(11) . ?
C21 H21 0.9500 . ?
C22 C23 1.476(11) . ?
C23 C27 1.386(11) . ?
C23 C24 1.396(11) . ?
C24 C25 1.371(11) . ?
C24 H24 0.9500 . ?
C25 H25 0.9500 . ?
C26 C27 1.381(11) . ?
C26 H26 0.9500 . ?
C27 H27 0.9500 . ?
C28 C29 1.534(11) . ?
C28 C32 1.580(9) . ?
C28 H28 1.0000 . ?
C29 C30 1.530(10) . ?
C29 H29A 0.9900 . ?
C29 H29B 0.9900 . ?
C30 C31 1.509(10) . ?
C30 C32 1.565(9) . ?
C30 H30 1.0000 . ?
C31 H31A 0.9900 . ?
C31 H31B 0.9900 . ?
C32 C34 1.505(9) . ?
C32 C33 1.536(10) . ?
C33 H33A 0.9800 . ?
C33 H33B 0.9800 . ?
C33 H33C 0.9800 . ?
C34 H34A 0.9800 . ?
C34 H34B 0.9800 . ?
C34 H34C 0.9800 . ?
